data_7246289
loop_
_publ_author_name
'Sun, Jian-Da'
'Liu, Yamin'
'Zhao, Zijian'
'Yu, Shang-Bo'
'Qi, Qiao-Yan'
'Zhou, Wei'
'Wang, Hui'
'Hu, Ke'
'Zhang, Dan-Wei'
'Li, Zhan-Ting'

_publ_section_title
;
 Host--guest binding of tetracationic cyclophanes to photodynamic agents
 inhibits posttreatment phototoxicity and maintains antitumour efficacy
;
_journal_name_full 'RSC Medicinal Chemistry'
_journal_paper_doi 10.1039/D2MD00463A
_journal_year 2023
_chemical_formula_sum 'C68 H62 F24 N10 P4'
_chemical_formula_weight 1599.15
_space_group_crystal_system triclinic
_space_group_IT_number 2
_space_group_name_Hall '-P 1'
_space_group_name_H-M_alt 'P -1'
_atom_sites_solution_hydrogens geom
_audit_creation_method SHELXL-2016/6
_audit_update_record
;
2022-08-04 deposited with the CCDC.	2023-02-06 downloaded from the CCDC.
;
_cell_angle_alpha 99.510(2)
_cell_angle_beta 94.557(2)
_cell_angle_gamma 109.661(2)
_cell_formula_units_Z 1
_cell_length_a 10.1707(5)
_cell_length_b 11.4654(6)
_cell_length_c 17.4938(9)
_cell_measurement_reflns_used 9997
_cell_measurement_temperature 173(2)
_cell_measurement_theta_max 54.88
_cell_measurement_theta_min 3.64
_cell_volume 1874.51(17)
_computing_cell_refinement 'Bruker SAINT'
_computing_data_collection 'Bruker APEX2'
_computing_data_reduction 'Bruker SAINT'
_computing_molecular_graphics 'Bruker SHELXTL'
_computing_publication_material 'Bruker SHELXTL'
_computing_structure_refinement 'SHELXL-2016/6 (Sheldrick, 2016)'
_computing_structure_solution 'SHELXT 2014/5 (Sheldrick, 2014)'
_diffrn_ambient_temperature 173(2)
_diffrn_measured_fraction_theta_full 0.998
_diffrn_measured_fraction_theta_max 0.997
_diffrn_measurement_device_type 'Bruker APEX-II CCD'
_diffrn_measurement_method '\f and \w scans'
_diffrn_radiation_type GaK\a
_diffrn_radiation_wavelength 1.34138
_diffrn_reflns_av_R_equivalents 0.0475
_diffrn_reflns_av_unetI/netI 0.0346
_diffrn_reflns_Laue_measured_fraction_full 0.998
_diffrn_reflns_Laue_measured_fraction_max 0.997
_diffrn_reflns_limit_h_max 12
_diffrn_reflns_limit_h_min -12
_diffrn_reflns_limit_k_max 13
_diffrn_reflns_limit_k_min -13
_diffrn_reflns_limit_l_max 21
_diffrn_reflns_limit_l_min -21
_diffrn_reflns_number 33076
_diffrn_reflns_point_group_measured_fraction_full 0.998
_diffrn_reflns_point_group_measured_fraction_max 0.997
_diffrn_reflns_theta_full 53.594
_diffrn_reflns_theta_max 54.958
_diffrn_reflns_theta_min 4.059
_exptl_absorpt_coefficient_mu 1.221
_exptl_absorpt_correction_T_max 0.751
_exptl_absorpt_correction_T_min 0.616
_exptl_absorpt_correction_type multi-scan
_exptl_absorpt_process_details sadabs
_exptl_crystal_colour yellow
_exptl_crystal_density_diffrn 1.417
_exptl_crystal_description block
_exptl_crystal_F_000 816
_exptl_crystal_size_max 0.090
_exptl_crystal_size_mid 0.080
_exptl_crystal_size_min 0.040
_refine_diff_density_max 0.474
_refine_diff_density_min -0.304
_refine_diff_density_rms 0.056
_refine_ls_extinction_coef 0.0020(6)
_refine_ls_extinction_expression Fc^*^=kFc[1+0.001xFc^2^\l^3^/sin(2\q)]^-1/4^
_refine_ls_extinction_method 'SHELXL-2016/6 (Sheldrick 2016)'
_refine_ls_goodness_of_fit_ref 1.034
_refine_ls_hydrogen_treatment constr
_refine_ls_matrix_type full
_refine_ls_number_parameters 537
_refine_ls_number_reflns 7118
_refine_ls_number_restraints 79
_refine_ls_restrained_S_all 1.074
_refine_ls_R_factor_all 0.0666
_refine_ls_R_factor_gt 0.0547
_refine_ls_shift/su_max 0.001
_refine_ls_shift/su_mean 0.000
_refine_ls_structure_factor_coef Fsqd
_refine_ls_weighting_details 'w=1/[\s^2^(Fo^2^)+(0.0907P)^2^+1.0706P] where P=(Fo^2^+2Fc^2^)/3'
_refine_ls_weighting_scheme calc
_refine_ls_wR_factor_gt 0.1537
_refine_ls_wR_factor_ref 0.1640
_reflns_Friedel_coverage 0.000
_reflns_number_gt 5749
_reflns_number_total 7118
_reflns_threshold_expression 'I > 2\s(I)'
_cod_data_source_file d2md00463a2.cif
_cod_data_source_block ga_210906a_a
_cod_original_cell_volume 1874.50(17)
_cod_database_code 7246289
_shelx_shelxl_version_number 2016/6
_shelx_space_group_comment
; 
The symmetry employed for this shelxl refinement is uniquely defined 
by the following loop, which should always be used as a source of 
symmetry information in preference to the above space-group names. 
They are only intended as comments. 
;
_shelx_estimated_absorpt_t_min 0.898
_shelx_estimated_absorpt_t_max 0.953

loop_
_space_group_symop_operation_xyz
'x, y, z'
'-x, -y, -z'

loop_
_atom_site_label
_atom_site_type_symbol
_atom_site_fract_x
_atom_site_fract_y
_atom_site_fract_z
_atom_site_U_iso_or_equiv
_atom_site_adp_type
_atom_site_occupancy
_atom_site_site_symmetry_order
_atom_site_calc_flag
_atom_site_refinement_flags_posn
_atom_site_refinement_flags_adp
_atom_site_refinement_flags_occupancy
_atom_site_disorder_assembly
_atom_site_disorder_group
P1 P 0.52199(6) 0.62004(6) 0.20298(4) 0.0434(2) Uani 1 1 d . . . . .
P2 P 0.66838(7) 0.96183(7) 0.83868(4) 0.0452(2) Uani 1 1 d D . . . .
F1 F 0.60346(16) 0.56929(15) 0.13827(10) 0.0598(5) Uani 1 1 d . . . . .
F2 F 0.44144(17) 0.67184(18) 0.26714(9) 0.0627(5) Uani 1 1 d . . . . .
F3 F 0.42204(17) 0.64096(18) 0.13574(9) 0.0631(5) Uani 1 1 d . . . . .
F4 F 0.62147(18) 0.6014(2) 0.27085(11) 0.0719(5) Uani 1 1 d . . . . .
F5 F 0.63183(18) 0.75909(15) 0.20966(10) 0.0616(5) Uani 1 1 d . . . . .
F6 F 0.41312(19) 0.48065(17) 0.19566(12) 0.0726(5) Uani 1 1 d . . . . .
F7 F 0.7603(5) 0.9746(6) 0.77123(19) 0.1019(18) Uani 0.775(5) 1 d . U P A 1
F8 F 0.5788(4) 0.9622(4) 0.91157(19) 0.0824(10) Uani 0.775(5) 1 d . U P A 1
F9 F 0.7409(4) 0.8789(4) 0.8759(3) 0.0897(16) Uani 0.775(5) 1 d . U P A 1
F10 F 0.5941(3) 1.0498(4) 0.8060(3) 0.0845(12) Uani 0.775(5) 1 d . U P A 1
F11 F 0.5420(3) 0.8448(3) 0.7958(3) 0.1179(16) Uani 0.775(5) 1 d . U P A 1
F12 F 0.7886(4) 1.0839(3) 0.8894(2) 0.1063(13) Uani 0.775(5) 1 d . U P A 1
F7' F 0.5773(10) 0.9724(15) 0.7668(7) 0.082(3) Uani 0.225(5) 1 d . U P A 2
F8' F 0.7709(15) 0.9425(16) 0.8969(7) 0.084(4) Uani 0.225(5) 1 d . U P A 2
F9' F 0.5390(10) 0.8887(13) 0.8698(8) 0.074(3) Uani 0.225(5) 1 d . U P A 2
F10' F 0.8011(12) 1.0250(11) 0.8023(8) 0.072(3) Uani 0.225(5) 1 d . U P A 2
F11' F 0.6723(15) 0.8340(10) 0.7829(8) 0.114(5) Uani 0.225(5) 1 d . U P A 2
F12' F 0.6782(17) 1.0882(10) 0.8842(9) 0.124(5) Uani 0.225(5) 1 d D U P A 2
N1 N 0.1580(2) 0.93240(17) 0.83787(10) 0.0342(4) Uani 1 1 d . . . . .
N2 N 0.0479(2) 0.69367(17) 0.18785(10) 0.0328(4) Uani 1 1 d . . . . .
C1 C 0.2720(3) 0.9426(2) 0.80233(14) 0.0398(5) Uani 1 1 d . . . . .
H1 H 0.357522 0.948393 0.831635 0.048 Uiso 1 1 calc R U . . .
C2 C 0.2666(3) 0.9448(2) 0.72380(14) 0.0402(5) Uani 1 1 d . . . . .
H2 H 0.348476 0.953177 0.699354 0.048 Uiso 1 1 calc R U . . .
C3 C 0.1419(2) 0.9349(2) 0.68017(13) 0.0375(5) Uani 1 1 d . . . . .
C4 C 0.0279(3) 0.9313(2) 0.72055(14) 0.0413(5) Uani 1 1 d . . . . .
H4 H -0.057647 0.929492 0.693383 0.050 Uiso 1 1 calc R U . . .
C5 C 0.0384(3) 0.9303(2) 0.79874(14) 0.0396(5) Uani 1 1 d . . . . .
H5 H -0.039743 0.928106 0.825553 0.048 Uiso 1 1 calc R U . . .
C6 C 0.1238(3) 0.9167(3) 0.59388(14) 0.0432(6) Uani 1 1 d . . . . .
C7 C 0.2252(3) 0.9935(2) 0.55292(13) 0.0392(5) Uani 1 1 d . . . . .
C8 C 0.3354(3) 1.1053(2) 0.59149(14) 0.0453(6) Uani 1 1 d . . . . .
H8 H 0.345881 1.130482 0.646837 0.054 Uiso 1 1 calc R U . . .
C9 C 0.4275(3) 1.1783(3) 0.55041(16) 0.0588(8) Uani 1 1 d . . . . .
H9 H 0.501527 1.253243 0.577425 0.071 Uiso 1 1 calc R U . . .
C10 C 0.4131(3) 1.1431(3) 0.46861(16) 0.0597(8) Uani 1 1 d . . . . .
H10 H 0.477855 1.194072 0.440596 0.072 Uiso 1 1 calc R U . . .
C11 C 0.3059(3) 1.0355(3) 0.42877(14) 0.0471(6) Uani 1 1 d . . . . .
H11 H 0.296457 1.013099 0.373314 0.057 Uiso 1 1 calc R U . . .
C12 C 0.2097(2) 0.9577(2) 0.46958(13) 0.0399(5) Uani 1 1 d . . . . .
C13 C 0.0936(3) 0.8470(3) 0.42962(14) 0.0454(6) Uani 1 1 d . . . . .
C14 C -0.0055(3) 0.7827(3) 0.47102(16) 0.0666(9) Uani 1 1 d . . . . .
H14 H -0.086015 0.713455 0.443874 0.080 Uiso 1 1 calc R U . . .
C15 C 0.0100(3) 0.8175(3) 0.55261(16) 0.0658(9) Uani 1 1 d . . . . .
H15 H -0.060183 0.771082 0.579914 0.079 Uiso 1 1 calc R U . . .
C16 C -0.0610(3) 0.7149(2) 0.21835(14) 0.0388(5) Uani 1 1 d . . . . .
H16 H -0.147994 0.694638 0.185633 0.047 Uiso 1 1 calc R U . . .
C17 C -0.0471(3) 0.7655(2) 0.29628(14) 0.0412(5) Uani 1 1 d . . . . .
H17 H -0.125013 0.779495 0.317421 0.049 Uiso 1 1 calc R U . . .
C18 C 0.0797(3) 0.7967(2) 0.34487(13) 0.0397(5) Uani 1 1 d . . . . .
C19 C 0.1899(3) 0.7730(2) 0.31096(14) 0.0420(6) Uani 1 1 d . . . . .
H19 H 0.278214 0.792579 0.342291 0.050 Uiso 1 1 calc R U . . .
C20 C 0.1718(3) 0.7216(2) 0.23276(14) 0.0391(5) Uani 1 1 d . . . . .
H20 H 0.247530 0.705705 0.210166 0.047 Uiso 1 1 calc R U . . .
C21 C 0.0287(3) 0.6328(2) 0.10376(12) 0.0374(5) Uani 1 1 d . . . . .
H21A H 0.119251 0.662989 0.083042 0.045 Uiso 1 1 calc R U . . .
H21B H -0.041293 0.656532 0.073398 0.045 Uiso 1 1 calc R U . . .
C22 C -0.0217(2) 0.4905(2) 0.09443(12) 0.0333(5) Uani 1 1 d . . . . .
C23 C 0.0759(3) 0.4311(2) 0.10115(14) 0.0390(5) Uani 1 1 d . . . . .
H23 H 0.173947 0.479630 0.109537 0.047 Uiso 1 1 calc R U . . .
C24 C 0.0311(3) 0.3019(2) 0.09571(14) 0.0396(5) Uani 1 1 d . . . . .
H24 H 0.098614 0.262081 0.100851 0.047 Uiso 1 1 calc R U . . .
C25 C -0.1118(2) 0.2297(2) 0.08280(12) 0.0349(5) Uani 1 1 d . . . . .
C26 C -0.2087(3) 0.2888(2) 0.07533(14) 0.0411(5) Uani 1 1 d . . . . .
H26 H -0.306769 0.240027 0.066135 0.049 Uiso 1 1 calc R U . . .
C27 C -0.1642(3) 0.4189(2) 0.08114(14) 0.0400(5) Uani 1 1 d . . . . .
H27 H -0.231735 0.458766 0.075986 0.048 Uiso 1 1 calc R U . . .
C28 C -0.1597(3) 0.0893(2) 0.08001(13) 0.0396(5) Uani 1 1 d . . . . .
H28A H -0.256244 0.046995 0.050695 0.048 Uiso 1 1 calc R U . . .
H28B H -0.095849 0.053397 0.052904 0.048 Uiso 1 1 calc R U . . .
C32 C 0.5772(4) 0.6962(4) 0.9830(2) 0.0863(13) Uani 1 1 d . . . . .
H32A H 0.509681 0.719986 1.013104 0.129 Uiso 1 1 calc R U . . .
H32B H 0.552373 0.604221 0.973554 0.129 Uiso 1 1 calc R U . . .
H32C H 0.574435 0.723127 0.932708 0.129 Uiso 1 1 calc R U . . .
C29 C 0.8837(7) 0.3984(5) 0.3014(3) 0.1003(14) Uani 1 1 d . . . . .
C30 C 0.7432(7) 0.3903(5) 0.3061(4) 0.138(2) Uani 1 1 d . . . . .
H30A H 0.729543 0.405100 0.361218 0.207 Uiso 1 1 calc R U . . .
H30B H 0.678587 0.305954 0.279315 0.207 Uiso 1 1 calc R U . . .
H30C H 0.723714 0.454327 0.281025 0.207 Uiso 1 1 calc R U . . .
C34 C 0.3442(6) 0.4124(6) 0.3641(3) 0.128(2) Uani 1 1 d . . . . .
H34A H 0.345550 0.326518 0.359979 0.192 Uiso 1 1 calc R U . . .
H34B H 0.433427 0.467629 0.351774 0.192 Uiso 1 1 calc R U . . .
H34C H 0.265783 0.410787 0.327030 0.192 Uiso 1 1 calc R U . . .
C33 C 0.3264(6) 0.4594(7) 0.4421(4) 0.139(2) Uani 1 1 d . . . . .
C31 C 0.7173(3) 0.7571(2) 1.02639(16) 0.0493(6) Uani 1 1 d . . . . .
N3 N 0.9992(7) 0.4034(6) 0.2986(3) 0.156(2) Uani 1 1 d . . . . .
N4 N 0.8273(3) 0.8057(2) 1.06004(15) 0.0565(6) Uani 1 1 d . . . . .
N5 N 0.3060(8) 0.4942(9) 0.5056(5) 0.218(3) Uani 1 1 d . U . . .

loop_
_atom_site_aniso_label
_atom_site_aniso_U_11
_atom_site_aniso_U_22
_atom_site_aniso_U_33
_atom_site_aniso_U_23
_atom_site_aniso_U_13
_atom_site_aniso_U_12
P1 0.0326(3) 0.0486(4) 0.0445(4) 0.0015(3) 0.0021(3) 0.0133(3)
P2 0.0326(3) 0.0574(4) 0.0491(4) 0.0204(3) 0.0060(3) 0.0159(3)
F1 0.0468(9) 0.0546(9) 0.0698(11) -0.0092(8) 0.0134(8) 0.0166(7)
F2 0.0478(9) 0.0932(13) 0.0466(9) -0.0003(8) 0.0075(7) 0.0310(9)
F3 0.0522(10) 0.0906(13) 0.0484(9) 0.0122(8) 0.0011(7) 0.0304(9)
F4 0.0515(10) 0.0954(14) 0.0738(12) 0.0249(10) -0.0040(9) 0.0320(10)
F5 0.0594(10) 0.0464(9) 0.0657(11) -0.0045(7) 0.0118(8) 0.0088(8)
F6 0.0580(10) 0.0584(10) 0.0851(13) 0.0109(9) 0.0141(9) 0.0006(8)
F7 0.097(3) 0.217(5) 0.0513(17) 0.056(2) 0.0401(18) 0.112(3)
F8 0.073(2) 0.130(3) 0.0660(18) 0.0332(18) 0.0311(15) 0.053(2)
F9 0.058(2) 0.107(3) 0.150(4) 0.090(3) 0.044(2) 0.051(2)
F10 0.0559(16) 0.100(2) 0.137(3) 0.078(2) 0.0410(19) 0.0465(17)
F11 0.072(2) 0.081(2) 0.160(4) -0.040(2) -0.037(2) 0.0169(16)
F12 0.073(2) 0.092(2) 0.114(3) 0.0083(19) -0.0105(18) -0.0102(17)
F7' 0.051(5) 0.139(8) 0.081(6) 0.055(6) 0.003(4) 0.051(5)
F8' 0.075(6) 0.150(10) 0.039(4) 0.050(6) 0.006(4) 0.043(7)
F9' 0.051(5) 0.097(7) 0.098(7) 0.066(6) 0.036(5) 0.029(5)
F10' 0.064(5) 0.071(5) 0.106(6) 0.068(5) 0.024(4) 0.028(3)
F11' 0.126(8) 0.072(6) 0.127(8) -0.025(5) 0.002(6) 0.040(6)
F12' 0.137(9) 0.120(8) 0.132(8) -0.022(6) 0.037(7) 0.084(7)
N1 0.0402(11) 0.0319(9) 0.0289(9) 0.0022(7) 0.0037(8) 0.0130(8)
N2 0.0377(10) 0.0329(9) 0.0266(9) 0.0030(7) 0.0028(7) 0.0127(8)
C1 0.0338(12) 0.0431(13) 0.0405(13) 0.0073(10) 0.0024(10) 0.0123(10)
C2 0.0344(12) 0.0427(13) 0.0410(13) 0.0048(10) 0.0084(10) 0.0119(10)
C3 0.0357(12) 0.0409(12) 0.0306(11) 0.0011(9) 0.0047(9) 0.0099(10)
C4 0.0358(12) 0.0575(15) 0.0326(12) 0.0060(10) 0.0048(9) 0.0206(11)
C5 0.0400(13) 0.0492(14) 0.0356(12) 0.0069(10) 0.0102(10) 0.0233(11)
C6 0.0374(13) 0.0558(15) 0.0291(12) 0.0009(10) 0.0058(10) 0.0107(11)
C7 0.0392(13) 0.0452(13) 0.0299(11) 0.0024(10) 0.0034(10) 0.0137(11)
C8 0.0521(15) 0.0434(13) 0.0320(12) 0.0015(10) 0.0037(11) 0.0097(12)
C9 0.0647(18) 0.0483(15) 0.0415(15) 0.0023(12) 0.0013(13) -0.0033(14)
C10 0.0664(19) 0.0543(17) 0.0413(14) 0.0110(12) 0.0084(13) -0.0011(14)
C11 0.0509(15) 0.0528(15) 0.0309(12) 0.0059(11) 0.0052(11) 0.0113(12)
C12 0.0360(12) 0.0480(14) 0.0303(11) 0.0005(10) 0.0039(9) 0.0119(11)
C13 0.0376(13) 0.0585(16) 0.0299(12) -0.0015(11) 0.0021(10) 0.0097(12)
C14 0.0467(16) 0.083(2) 0.0347(14) -0.0079(14) 0.0054(12) -0.0128(15)
C15 0.0449(15) 0.086(2) 0.0348(14) -0.0021(14) 0.0099(12) -0.0107(15)
C16 0.0353(12) 0.0443(13) 0.0333(12) 0.0014(10) -0.0003(9) 0.0143(10)
C17 0.0332(12) 0.0508(14) 0.0344(12) -0.0009(10) 0.0038(10) 0.0130(11)
C18 0.0375(12) 0.0436(13) 0.0296(11) 0.0005(10) 0.0027(9) 0.0075(10)
C19 0.0342(12) 0.0524(14) 0.0346(12) 0.0019(10) -0.0009(10) 0.0139(11)
C20 0.0353(12) 0.0447(13) 0.0368(12) 0.0035(10) 0.0049(10) 0.0161(10)
C21 0.0506(14) 0.0368(12) 0.0236(10) 0.0035(9) 0.0039(9) 0.0156(10)
C22 0.0421(12) 0.0355(11) 0.0218(10) 0.0028(8) 0.0030(9) 0.0148(10)
C23 0.0366(12) 0.0418(13) 0.0372(12) 0.0051(10) 0.0027(10) 0.0140(10)
C24 0.0409(13) 0.0429(13) 0.0387(12) 0.0079(10) 0.0034(10) 0.0206(11)
C25 0.0423(13) 0.0372(12) 0.0246(10) 0.0031(9) 0.0026(9) 0.0153(10)
C26 0.0354(12) 0.0416(13) 0.0424(13) 0.0053(10) 0.0005(10) 0.0112(10)
C27 0.0409(13) 0.0420(13) 0.0406(13) 0.0052(10) 0.0019(10) 0.0215(11)
C28 0.0512(14) 0.0380(12) 0.0277(11) 0.0036(9) 0.0019(10) 0.0156(11)
C32 0.079(2) 0.088(3) 0.062(2) 0.0311(19) -0.0159(18) -0.010(2)
C29 0.125(4) 0.090(3) 0.089(3) 0.020(2) 0.015(3) 0.042(3)
C30 0.133(5) 0.099(4) 0.190(7) 0.006(4) 0.015(4) 0.065(4)
C34 0.117(4) 0.152(5) 0.114(4) 0.063(4) 0.036(3) 0.025(4)
C33 0.088(4) 0.158(6) 0.132(5) 0.032(4) 0.026(4) -0.010(3)
C31 0.0676(19) 0.0401(13) 0.0397(14) 0.0080(11) 0.0037(13) 0.0192(13)
N3 0.143(5) 0.196(6) 0.125(4) 0.029(4) 0.031(4) 0.057(5)
N4 0.0622(16) 0.0564(14) 0.0533(14) 0.0058(11) 0.0010(12) 0.0282(13)
N5 0.163(5) 0.279(7) 0.157(5) 0.020(5) 0.046(5) 0.014(5)

loop_
_atom_type_symbol
_atom_type_description
_atom_type_scat_dispersion_real
_atom_type_scat_dispersion_imag
_atom_type_scat_source
C C 0.0137 0.0067 'International Tables Vol C Tables 4.2.6.8 and 6.1.1.4'
H H 0.0000 0.0000 'International Tables Vol C Tables 4.2.6.8 and 6.1.1.4'
F F 0.0583 0.0400 'International Tables Vol C Tables 4.2.6.8 and 6.1.1.4'
N N 0.0241 0.0134 'International Tables Vol C Tables 4.2.6.8 and 6.1.1.4'
P P 0.2543 0.3332 'International Tables Vol C Tables 4.2.6.8 and 6.1.1.4'

loop_
_geom_angle_atom_site_label_1
_geom_angle_atom_site_label_2
_geom_angle_atom_site_label_3
_geom_angle
_geom_angle_site_symmetry_1
_geom_angle_site_symmetry_3
_geom_angle_publ_flag
F6 P1 F4 90.96(11) . . ?
F6 P1 F5 179.42(11) . . ?
F4 P1 F5 89.04(11) . . ?
F6 P1 F2 90.13(10) . . ?
F4 P1 F2 89.42(10) . . ?
F5 P1 F2 90.45(10) . . ?
F6 P1 F3 89.63(11) . . ?
F4 P1 F3 179.01(11) . . ?
F5 P1 F3 90.37(10) . . ?
F2 P1 F3 89.79(9) . . ?
F6 P1 F1 90.37(10) . . ?
F4 P1 F1 90.83(10) . . ?
F5 P1 F1 89.05(9) . . ?
F2 P1 F1 179.44(11) . . ?
F3 P1 F1 89.96(10) . . ?
F8' P2 F12' 95.0(9) . . ?
F8' P2 F9' 95.4(7) . . ?
F12' P2 F9' 94.7(8) . . ?
F8' P2 F10' 84.0(7) . . ?
F12' P2 F10' 90.7(8) . . ?
F9' P2 F10' 174.6(8) . . ?
F8' P2 F7' 169.2(7) . . ?
F12' P2 F7' 92.9(8) . . ?
F9' P2 F7' 91.3(6) . . ?
F10' P2 F7' 88.6(6) . . ?
F11 P2 F7 98.0(3) . . ?
F11 P2 F9 92.4(2) . . ?
F7 P2 F9 93.1(2) . . ?
F11 P2 F12 174.2(2) . . ?
F7 P2 F12 87.7(2) . . ?
F9 P2 F12 88.5(2) . . ?
F11 P2 F10 89.1(2) . . ?
F7 P2 F10 89.6(2) . . ?
F9 P2 F10 176.6(2) . . ?
F12 P2 F10 89.7(2) . . ?
F11 P2 F8 86.4(2) . . ?
F7 P2 F8 174.9(3) . . ?
F9 P2 F8 89.3(2) . . ?
F12 P2 F8 87.9(2) . . ?
F10 P2 F8 87.84(18) . . ?
F8' P2 F11' 85.8(8) . . ?
F12' P2 F11' 172.8(8) . . ?
F9' P2 F11' 92.3(8) . . ?
F10' P2 F11' 82.3(7) . . ?
F7' P2 F11' 85.4(8) . . ?
C5 N1 C1 120.8(2) . . ?
C5 N1 C28 119.4(2) . 2_566 ?
C1 N1 C28 119.6(2) . 2_566 ?
C20 N2 C16 120.97(19) . . ?
C20 N2 C21 119.49(19) . . ?
C16 N2 C21 119.49(19) . . ?
N1 C1 C2 120.6(2) . . ?
N1 C1 H1 119.7 . . ?
C2 C1 H1 119.7 . . ?
C1 C2 C3 120.2(2) . . ?
C1 C2 H2 119.9 . . ?
C3 C2 H2 119.9 . . ?
C2 C3 C4 117.1(2) . . ?
C2 C3 C6 122.3(2) . . ?
C4 C3 C6 120.3(2) . . ?
C5 C4 C3 120.6(2) . . ?
C5 C4 H4 119.7 . . ?
C3 C4 H4 119.7 . . ?
N1 C5 C4 120.5(2) . . ?
N1 C5 H5 119.7 . . ?
C4 C5 H5 119.7 . . ?
C15 C6 C7 119.9(2) . . ?
C15 C6 C3 117.5(2) . . ?
C7 C6 C3 122.5(2) . . ?
C8 C7 C12 118.9(2) . . ?
C8 C7 C6 122.5(2) . . ?
C12 C7 C6 118.6(2) . . ?
C9 C8 C7 120.9(2) . . ?
C9 C8 H8 119.5 . . ?
C7 C8 H8 119.5 . . ?
C8 C9 C10 120.3(3) . . ?
C8 C9 H9 119.8 . . ?
C10 C9 H9 119.8 . . ?
C11 C10 C9 120.4(3) . . ?
C11 C10 H10 119.8 . . ?
C9 C10 H10 119.8 . . ?
C10 C11 C12 120.6(2) . . ?
C10 C11 H11 119.7 . . ?
C12 C11 H11 119.7 . . ?
C11 C12 C7 118.8(2) . . ?
C11 C12 C13 122.0(2) . . ?
C7 C12 C13 119.1(2) . . ?
C14 C13 C12 119.7(2) . . ?
C14 C13 C18 118.3(2) . . ?
C12 C13 C18 122.0(2) . . ?
C13 C14 C15 121.0(3) . . ?
C13 C14 H14 119.5 . . ?
C15 C14 H14 119.5 . . ?
C6 C15 C14 121.4(3) . . ?
C6 C15 H15 119.3 . . ?
C14 C15 H15 119.3 . . ?
N2 C16 C17 120.3(2) . . ?
N2 C16 H16 119.8 . . ?
C17 C16 H16 119.8 . . ?
C16 C17 C18 120.6(2) . . ?
C16 C17 H17 119.7 . . ?
C18 C17 H17 119.7 . . ?
C17 C18 C19 117.3(2) . . ?
C17 C18 C13 120.8(2) . . ?
C19 C18 C13 121.9(2) . . ?
C20 C19 C18 120.4(2) . . ?
C20 C19 H19 119.8 . . ?
C18 C19 H19 119.8 . . ?
N2 C20 C19 120.5(2) . . ?
N2 C20 H20 119.8 . . ?
C19 C20 H20 119.8 . . ?
N2 C21 C22 110.11(17) . . ?
N2 C21 H21A 109.6 . . ?
C22 C21 H21A 109.6 . . ?
N2 C21 H21B 109.6 . . ?
C22 C21 H21B 109.6 . . ?
H21A C21 H21B 108.2 . . ?
C27 C22 C23 119.5(2) . . ?
C27 C22 C21 120.7(2) . . ?
C23 C22 C21 119.8(2) . . ?
C24 C23 C22 120.3(2) . . ?
C24 C23 H23 119.8 . . ?
C22 C23 H23 119.8 . . ?
C23 C24 C25 120.5(2) . . ?
C23 C24 H24 119.8 . . ?
C25 C24 H24 119.8 . . ?
C26 C25 C24 119.1(2) . . ?
C26 C25 C28 120.8(2) . . ?
C24 C25 C28 120.0(2) . . ?
C25 C26 C27 120.6(2) . . ?
C25 C26 H26 119.7 . . ?
C27 C26 H26 119.7 . . ?
C22 C27 C26 120.0(2) . . ?
C22 C27 H27 120.0 . . ?
C26 C27 H27 120.0 . . ?
N1 C28 C25 108.77(17) 2_566 . ?
N1 C28 H28A 109.9 2_566 . ?
C25 C28 H28A 109.9 . . ?
N1 C28 H28B 109.9 2_566 . ?
C25 C28 H28B 109.9 . . ?
H28A C28 H28B 108.3 . . ?
C31 C32 H32A 109.5 . . ?
C31 C32 H32B 109.5 . . ?
H32A C32 H32B 109.5 . . ?
C31 C32 H32C 109.5 . . ?
H32A C32 H32C 109.5 . . ?
H32B C32 H32C 109.5 . . ?
N3 C29 C30 178.7(7) . . ?
C29 C30 H30A 109.5 . . ?
C29 C30 H30B 109.5 . . ?
H30A C30 H30B 109.5 . . ?
C29 C30 H30C 109.5 . . ?
H30A C30 H30C 109.5 . . ?
H30B C30 H30C 109.5 . . ?
C33 C34 H34A 109.5 . . ?
C33 C34 H34B 109.5 . . ?
H34A C34 H34B 109.5 . . ?
C33 C34 H34C 109.5 . . ?
H34A C34 H34C 109.5 . . ?
H34B C34 H34C 109.5 . . ?
N5 C33 C34 177.1(7) . . ?
N4 C31 C32 179.3(3) . . ?

loop_
_geom_bond_atom_site_label_1
_geom_bond_atom_site_label_2
_geom_bond_distance
_geom_bond_site_symmetry_2
_geom_bond_publ_flag
P1 F6 1.5860(18) . ?
P1 F4 1.5868(18) . ?
P1 F5 1.5883(17) . ?
P1 F2 1.5928(16) . ?
P1 F3 1.5944(17) . ?
P1 F1 1.6007(16) . ?
P2 F8' 1.495(12) . ?
P2 F12' 1.501(8) . ?
P2 F9' 1.501(8) . ?
P2 F11 1.540(3) . ?
P2 F10' 1.544(11) . ?
P2 F7' 1.548(9) . ?
P2 F7 1.558(3) . ?
P2 F9 1.572(3) . ?
P2 F12 1.584(3) . ?
P2 F10 1.596(3) . ?
P2 F8 1.625(3) . ?
P2 F11' 1.636(10) . ?
N1 C5 1.338(3) . ?
N1 C1 1.339(3) . ?
N1 C28 1.498(3) 2_566 ?
N2 C20 1.340(3) . ?
N2 C16 1.342(3) . ?
N2 C21 1.487(3) . ?
C1 C2 1.375(3) . ?
C1 H1 0.9500 . ?
C2 C3 1.387(3) . ?
C2 H2 0.9500 . ?
C3 C4 1.398(3) . ?
C3 C6 1.477(3) . ?
C4 C5 1.366(3) . ?
C4 H4 0.9500 . ?
C5 H5 0.9500 . ?
C6 C15 1.366(4) . ?
C6 C7 1.438(3) . ?
C7 C8 1.407(3) . ?
C7 C12 1.429(3) . ?
C8 C9 1.368(4) . ?
C8 H8 0.9500 . ?
C9 C10 1.403(4) . ?
C9 H9 0.9500 . ?
C10 C11 1.374(4) . ?
C10 H10 0.9500 . ?
C11 C12 1.413(4) . ?
C11 H11 0.9500 . ?
C12 C13 1.435(3) . ?
C13 C14 1.370(4) . ?
C13 C18 1.477(3) . ?
C14 C15 1.398(4) . ?
C14 H14 0.9500 . ?
C15 H15 0.9500 . ?
C16 C17 1.367(3) . ?
C16 H16 0.9500 . ?
C17 C18 1.389(3) . ?
C17 H17 0.9500 . ?
C18 C19 1.392(3) . ?
C19 C20 1.368(3) . ?
C19 H19 0.9500 . ?
C20 H20 0.9500 . ?
C21 C22 1.513(3) . ?
C21 H21A 0.9900 . ?
C21 H21B 0.9900 . ?
C22 C27 1.383(3) . ?
C22 C23 1.387(3) . ?
C23 C24 1.380(3) . ?
C23 H23 0.9500 . ?
C24 C25 1.388(3) . ?
C24 H24 0.9500 . ?
C25 C26 1.381(3) . ?
C25 C28 1.507(3) . ?
C26 C27 1.389(3) . ?
C26 H26 0.9500 . ?
C27 H27 0.9500 . ?
C28 H28A 0.9900 . ?
C28 H28B 0.9900 . ?
C32 C31 1.441(5) . ?
C32 H32A 0.9800 . ?
C32 H32B 0.9800 . ?
C32 H32C 0.9800 . ?
C29 N3 1.161(7) . ?
C29 C30 1.411(8) . ?
C30 H30A 0.9800 . ?
C30 H30B 0.9800 . ?
C30 H30C 0.9800 . ?
C34 C33 1.432(9) . ?
C34 H34A 0.9800 . ?
C34 H34B 0.9800 . ?
C34 H34C 0.9800 . ?
C33 N5 1.176(9) . ?
C31 N4 1.130(4) . ?

loop_
_geom_torsion_atom_site_label_1
_geom_torsion_atom_site_label_2
_geom_torsion_atom_site_label_3
_geom_torsion_atom_site_label_4
_geom_torsion
_geom_torsion_site_symmetry_1
_geom_torsion_site_symmetry_2
_geom_torsion_site_symmetry_3
_geom_torsion_site_symmetry_4
_geom_torsion_publ_flag
C5 N1 C1 C2 -3.3(3) . . . . ?
C28 N1 C1 C2 170.9(2) 2_566 . . . ?
N1 C1 C2 C3 -0.8(4) . . . . ?
C1 C2 C3 C4 4.1(4) . . . . ?
C1 C2 C3 C6 -170.2(2) . . . . ?
C2 C3 C4 C5 -3.6(4) . . . . ?
C6 C3 C4 C5 170.8(2) . . . . ?
C1 N1 C5 C4 3.7(4) . . . . ?
C28 N1 C5 C4 -170.4(2) 2_566 . . . ?
C3 C4 C5 N1 -0.2(4) . . . . ?
C2 C3 C6 C15 126.8(3) . . . . ?
C4 C3 C6 C15 -47.3(4) . . . . ?
C2 C3 C6 C7 -49.0(4) . . . . ?
C4 C3 C6 C7 136.9(3) . . . . ?
C15 C6 C7 C8 172.4(3) . . . . ?
C3 C6 C7 C8 -11.8(4) . . . . ?
C15 C6 C7 C12 -4.8(4) . . . . ?
C3 C6 C7 C12 171.0(2) . . . . ?
C12 C7 C8 C9 -0.7(4) . . . . ?
C6 C7 C8 C9 -177.9(3) . . . . ?
C7 C8 C9 C10 0.4(5) . . . . ?
C8 C9 C10 C11 0.4(5) . . . . ?
C9 C10 C11 C12 -0.8(5) . . . . ?
C10 C11 C12 C7 0.4(4) . . . . ?
C10 C11 C12 C13 177.8(3) . . . . ?
C8 C7 C12 C11 0.3(4) . . . . ?
C6 C7 C12 C11 177.6(2) . . . . ?
C8 C7 C12 C13 -177.1(2) . . . . ?
C6 C7 C12 C13 0.2(4) . . . . ?
C11 C12 C13 C14 -172.8(3) . . . . ?
C7 C12 C13 C14 4.5(4) . . . . ?
C11 C12 C13 C18 9.5(4) . . . . ?
C7 C12 C13 C18 -173.2(2) . . . . ?
C12 C13 C14 C15 -4.8(5) . . . . ?
C18 C13 C14 C15 173.0(3) . . . . ?
C7 C6 C15 C14 4.6(5) . . . . ?
C3 C6 C15 C14 -171.3(3) . . . . ?
C13 C14 C15 C6 0.2(6) . . . . ?
C20 N2 C16 C17 -0.1(4) . . . . ?
C21 N2 C16 C17 177.1(2) . . . . ?
N2 C16 C17 C18 0.5(4) . . . . ?
C16 C17 C18 C19 -0.6(4) . . . . ?
C16 C17 C18 C13 -177.8(2) . . . . ?
C14 C13 C18 C17 50.5(4) . . . . ?
C12 C13 C18 C17 -131.7(3) . . . . ?
C14 C13 C18 C19 -126.5(3) . . . . ?
C12 C13 C18 C19 51.3(4) . . . . ?
C17 C18 C19 C20 0.3(4) . . . . ?
C13 C18 C19 C20 177.4(2) . . . . ?
C16 N2 C20 C19 -0.2(4) . . . . ?
C21 N2 C20 C19 -177.4(2) . . . . ?
C18 C19 C20 N2 0.1(4) . . . . ?
C20 N2 C21 C22 87.9(3) . . . . ?
C16 N2 C21 C22 -89.4(2) . . . . ?
N2 C21 C22 C27 91.5(3) . . . . ?
N2 C21 C22 C23 -86.9(3) . . . . ?
C27 C22 C23 C24 -0.9(3) . . . . ?
C21 C22 C23 C24 177.5(2) . . . . ?
C22 C23 C24 C25 0.6(3) . . . . ?
C23 C24 C25 C26 0.1(3) . . . . ?
C23 C24 C25 C28 -177.7(2) . . . . ?
C24 C25 C26 C27 -0.4(4) . . . . ?
C28 C25 C26 C27 177.3(2) . . . . ?
C23 C22 C27 C26 0.6(3) . . . . ?
C21 C22 C27 C26 -177.8(2) . . . . ?
C25 C26 C27 C22 0.1(4) . . . . ?
C26 C25 C28 N1 -95.9(3) . . . 2_566 ?
C24 C25 C28 N1 81.8(3) . . . 2_566 ?
